data_2202826
loop_
_publ_author_name
'Geng, Jin-Long'
'Ni, Jun'
'Liu, Rui'
'Chen, Hui-Lan'
'Wang, Zhi-Lin'

_publ_section_title
;
 4-[<i>N,N</i>-Bis(2-cyanoethyl)amino]pyridinium perchlorate
;
_journal_issue 11
_journal_name_full 'Acta Crystallographica Section E'
_journal_page_first o1697
_journal_page_last o1699
_journal_paper_doi 10.1107/S1600536803021676
_journal_volume 59
_journal_year 2003
_chemical_formula_iupac 'C11 H13 N4 +, Cl O4 -'
_chemical_formula_moiety 'C11 H13 N4 +, Cl O4 -'
_chemical_formula_sum 'C11 H13 Cl N4 O4'
_chemical_formula_weight 300.70
_chemical_name_systematic
;
4-[N,N-bis(2-cyanoethyl)amino]pyridine perchlorate
;
_space_group_IT_number 14
_symmetry_cell_setting monoclinic
_symmetry_space_group_name_Hall '-P 2ybc'
_symmetry_space_group_name_H-M 'P 1 21/c 1'
_atom_sites_solution_hydrogens geom
_atom_sites_solution_primary direct
_atom_sites_solution_secondary difmap
_cell_angle_alpha 90.00
_cell_angle_beta 99.240(10)
_cell_angle_gamma 90.00
_cell_formula_units_Z 4
_cell_length_a 5.4030(10)
_cell_length_b 30.252(5)
_cell_length_c 8.293(2)
_cell_measurement_reflns_used 2473
_cell_measurement_temperature 293(2)
_cell_measurement_theta_max 25.87
_cell_measurement_theta_min 2.58
_cell_volume 1337.9(5)
_computing_cell_refinement SMART
_computing_data_collection 'SMART (Bruker, 2000)'
_computing_data_reduction 'SAINT (Bruker, 2000)'
_computing_molecular_graphics SHELXTL
_computing_publication_material SHELXTL
_computing_structure_refinement SHELXTL
_computing_structure_solution 'SHELXTL (Bruker, 2000)'
_diffrn_ambient_temperature 293(2)
_diffrn_measured_fraction_theta_full 0.997
_diffrn_measured_fraction_theta_max 0.997
_diffrn_measurement_device_type 'Bruker SMART APEX CCD area-detector'
_diffrn_measurement_method '\f and \w'
_diffrn_radiation_monochromator graphite
_diffrn_radiation_source 'fine-focus sealed tube'
_diffrn_radiation_type MoK\a
_diffrn_radiation_wavelength 0.71073
_diffrn_reflns_av_R_equivalents 0.0616
_diffrn_reflns_av_sigmaI/netI 0.0477
_diffrn_reflns_limit_h_max 6
_diffrn_reflns_limit_h_min -6
_diffrn_reflns_limit_k_max 35
_diffrn_reflns_limit_k_min -35
_diffrn_reflns_limit_l_max 9
_diffrn_reflns_limit_l_min -8
_diffrn_reflns_number 6812
_diffrn_reflns_theta_full 25.00
_diffrn_reflns_theta_max 25.00
_diffrn_reflns_theta_min 2.58
_exptl_absorpt_coefficient_mu 0.305
_exptl_absorpt_correction_T_max 0.957
_exptl_absorpt_correction_T_min 0.925
_exptl_absorpt_correction_type multi-scan
_exptl_absorpt_process_details '(SADABS; Bruker, 2000)'
_exptl_crystal_colour colorless
_exptl_crystal_density_diffrn 1.493
_exptl_crystal_density_method 'not measured'
_exptl_crystal_description needle
_exptl_crystal_F_000 624
_exptl_crystal_size_max 0.40
_exptl_crystal_size_mid 0.20
_exptl_crystal_size_min 0.15
_refine_diff_density_max 0.357
_refine_diff_density_min -0.352
_refine_ls_extinction_method none
_refine_ls_goodness_of_fit_ref 1.001
_refine_ls_hydrogen_treatment mixed
_refine_ls_matrix_type full
_refine_ls_number_parameters 185
_refine_ls_number_reflns 2345
_refine_ls_number_restraints 0
_refine_ls_restrained_S_all 1.001
_refine_ls_R_factor_all 0.0613
_refine_ls_R_factor_gt 0.0493
_refine_ls_shift/su_max 0.001
_refine_ls_shift/su_mean 0.000
_refine_ls_structure_factor_coef Fsqd
_refine_ls_weighting_details 'calc w = 1/[\s^2^(Fo^2^)+(0.044P)^2^+0.8P] where P = (Fo^2^+2Fc^2^)/3'
_refine_ls_weighting_scheme calc
_refine_ls_wR_factor_gt 0.1129
_refine_ls_wR_factor_ref 0.1179
_reflns_number_gt 1848
_reflns_number_total 2345
_reflns_threshold_expression I>2\s(I)
_cod_data_source_file ob6311.cif
_cod_data_source_block I
_cod_original_sg_symbol_H-M 'P 21/c'
_cod_database_code 2202826
_cod_database_fobs_code 2202826

loop_
_symmetry_equiv_pos_as_xyz
'x, y, z'
'-x, y+1/2, -z+1/2'
'-x, -y, -z'
'x, -y-1/2, z-1/2'

loop_
_atom_site_label
_atom_site_fract_x
_atom_site_fract_y
_atom_site_fract_z
_atom_site_U_iso_or_equiv
_atom_site_adp_type
_atom_site_calc_flag
_atom_site_refinement_flags
_atom_site_occupancy
_atom_site_disorder_assembly
_atom_site_disorder_group
_atom_site_type_symbol
Cl1 -0.29800(12) 0.67181(2) 0.89840(9) 0.0525(2) Uani d . 1 . . Cl
O1 -0.3531(5) 0.63189(6) 0.9712(3) 0.0871(8) Uani d . 1 . . O
O2 -0.0382(4) 0.67343(6) 0.8831(3) 0.0731(6) Uani d . 1 . . O
O3 -0.4441(6) 0.67699(11) 0.7432(4) 0.1311(12) Uani d . 1 . . O
O4 -0.3501(5) 0.70762(7) 0.9995(4) 0.1000(9) Uani d . 1 . . O
N1 0.1321(5) 0.76466(9) 0.8764(3) 0.0655(8) Uani d . 1 . . N
N2 0.2172(4) 0.89903(6) 0.8803(2) 0.0369(5) Uani d . 1 . . N
N3 -0.2007(4) 0.97220(8) 0.6239(3) 0.0559(6) Uani d . 1 . . N
N4 0.6700(5) 0.96439(9) 1.1714(3) 0.0719(8) Uani d . 1 . . N
C1 0.2853(6) 0.78309(9) 0.7850(3) 0.0567(7) Uani d . 1 . . C
H1 0.3739 0.7652 0.7232 0.068 Uiso calc R 1 . . H
C2 0.3144(5) 0.82742(7) 0.7806(3) 0.0437(6) Uani d . 1 . . C
H2 0.4181 0.8398 0.7134 0.052 Uiso calc R 1 . . H
C3 0.1880(4) 0.85505(7) 0.8777(3) 0.0369(5) Uani d . 1 . . C
C4 0.0295(5) 0.83360(9) 0.9730(3) 0.0495(6) Uani d . 1 . . C
H4 -0.0578 0.8501 1.0400 0.059 Uiso calc R 1 . . H
C5 0.0048(6) 0.78943(10) 0.9670(4) 0.0614(8) Uani d . 1 . . C
H5 -0.1042 0.7758 1.0278 0.074 Uiso calc R 1 . . H
C6 0.3622(4) 0.92171(7) 0.7706(3) 0.0380(5) Uani d . 1 . . C
H6A 0.5084 0.9041 0.7594 0.046 Uiso calc R 1 . . H
H6B 0.4206 0.9498 0.8186 0.046 Uiso calc R 1 . . H
C7 0.2105(5) 0.92984(8) 0.6018(3) 0.0426(6) Uani d . 1 . . C
H7A 0.3108 0.9468 0.5368 0.051 Uiso calc R 1 . . H
H7B 0.1709 0.9017 0.5477 0.051 Uiso calc R 1 . . H
C8 -0.0223(5) 0.95373(8) 0.6110(3) 0.0426(6) Uani d . 1 . . C
C9 0.0956(5) 0.92687(8) 0.9883(3) 0.0431(6) Uani d . 1 . . C
H9A -0.0738 0.9162 0.9881 0.052 Uiso calc R 1 . . H
H9B 0.0843 0.9568 0.9459 0.052 Uiso calc R 1 . . H
C10 0.2345(5) 0.92756(9) 1.1639(3) 0.0475(6) Uani d . 1 . . C
H10A 0.1374 0.9441 1.2321 0.057 Uiso calc R 1 . . H
H10B 0.2530 0.8976 1.2056 0.057 Uiso calc R 1 . . H
C11 0.4820(6) 0.94776(9) 1.1721(3) 0.0515(7) Uani d . 1 . . C
H11 0.113(6) 0.7370(11) 0.878(4) 0.069(10) Uiso d . 1 . . H

loop_
_atom_site_aniso_label
_atom_site_aniso_U_11
_atom_site_aniso_U_22
_atom_site_aniso_U_33
_atom_site_aniso_U_12
_atom_site_aniso_U_13
_atom_site_aniso_U_23
Cl1 0.0504(4) 0.0422(4) 0.0654(5) -0.0065(3) 0.0106(3) 0.0071(3)
O1 0.0981(18) 0.0494(12) 0.122(2) -0.0068(11) 0.0439(16) 0.0176(12)
O2 0.0588(13) 0.0638(13) 0.1018(17) -0.0070(10) 0.0280(12) 0.0032(11)
O3 0.115(2) 0.160(3) 0.100(2) -0.015(2) -0.0376(19) 0.033(2)
O4 0.110(2) 0.0592(14) 0.146(2) -0.0086(13) 0.0669(19) -0.0168(14)
N1 0.085(2) 0.0397(14) 0.0638(17) -0.0161(13) -0.0115(14) 0.0090(12)
N2 0.0416(11) 0.0380(11) 0.0323(10) 0.0009(8) 0.0091(9) -0.0001(8)
N3 0.0490(15) 0.0591(14) 0.0590(16) -0.0010(12) 0.0067(12) 0.0109(11)
N4 0.0530(17) 0.0823(18) 0.0798(19) -0.0008(14) 0.0086(14) -0.0245(15)
C1 0.0694(19) 0.0429(14) 0.0537(17) 0.0038(13) -0.0025(14) -0.0040(13)
C2 0.0471(15) 0.0410(13) 0.0428(14) 0.0002(11) 0.0066(11) 0.0007(11)
C3 0.0357(13) 0.0419(13) 0.0311(12) -0.0025(10) -0.0008(10) 0.0036(10)
C4 0.0467(15) 0.0604(17) 0.0414(14) -0.0088(13) 0.0072(12) 0.0060(12)
C5 0.065(2) 0.0637(19) 0.0522(18) -0.0256(16) -0.0009(15) 0.0164(15)
C6 0.0382(13) 0.0368(12) 0.0392(13) -0.0039(10) 0.0071(11) 0.0007(10)
C7 0.0461(14) 0.0470(14) 0.0357(13) -0.0023(11) 0.0100(11) 0.0040(10)
C8 0.0473(16) 0.0427(13) 0.0371(14) -0.0080(12) 0.0050(12) 0.0073(11)
C9 0.0424(14) 0.0505(14) 0.0357(13) 0.0078(11) 0.0046(11) -0.0020(11)
C10 0.0481(15) 0.0584(16) 0.0362(14) 0.0081(12) 0.0073(12) -0.0041(12)
C11 0.0535(18) 0.0588(17) 0.0411(16) 0.0115(14) 0.0039(13) -0.0124(12)

loop_
_atom_type_symbol
_atom_type_description
_atom_type_scat_dispersion_real
_atom_type_scat_dispersion_imag
_atom_type_scat_source
C C 0.0033 0.0016 'International Tables Vol C Tables 4.2.6.8 and 6.1.1.4'
H H 0.0000 0.0000 'International Tables Vol C Tables 4.2.6.8 and 6.1.1.4'
N N 0.0061 0.0033 'International Tables Vol C Tables 4.2.6.8 and 6.1.1.4'
O O 0.0106 0.0060 'International Tables Vol C Tables 4.2.6.8 and 6.1.1.4'
Cl Cl 0.1484 0.1585 'International Tables Vol C Tables 4.2.6.8 and 6.1.1.4'

loop_
_geom_angle_atom_site_label_1
_geom_angle_atom_site_label_2
_geom_angle_atom_site_label_3
_geom_angle
_geom_angle_publ_flag
O1 Cl1 O3 111.29(18) yes
O1 Cl1 O4 108.99(15) yes
O3 Cl1 O4 108.6(2) yes
O1 Cl1 O2 110.28(14) yes
O3 Cl1 O2 109.26(19) yes
O4 Cl1 O2 108.38(14) yes
C5 N1 C1 120.8(3) yes
C5 N1 H11 118(2) ?
C1 N1 H11 121(2) ?
C3 N2 C9 121.3(2) yes
C3 N2 C6 121.92(19) yes
C9 N2 C6 116.71(19) yes
N1 C1 C2 121.1(3) ?
N1 C1 H1 119.4 ?
C2 C1 H1 119.4 ?
C1 C2 C3 120.2(3) ?
C1 C2 H2 119.9 ?
C3 C2 H2 119.9 ?
N2 C3 C2 122.1(2) ?
N2 C3 C4 121.8(2) ?
C2 C3 C4 116.1(2) ?
C5 C4 C3 120.1(3) ?
C5 C4 H4 119.9 ?
C3 C4 H4 119.9 ?
N1 C5 C4 121.6(3) ?
N1 C5 H5 119.2 ?
C4 C5 H5 119.2 ?
N2 C6 C7 112.58(19) ?
N2 C6 H6A 109.1 ?
C7 C6 H6A 109.1 ?
N2 C6 H6B 109.1 ?
C7 C6 H6B 109.1 ?
H6A C6 H6B 107.8 ?
C8 C7 C6 111.9(2) ?
C8 C7 H7A 109.2 ?
C6 C7 H7A 109.2 ?
C8 C7 H7B 109.2 ?
C6 C7 H7B 109.2 ?
H7A C7 H7B 107.9 ?
N3 C8 C7 177.6(3) ?
N2 C9 C10 113.06(19) ?
N2 C9 H9A 109.0 ?
C10 C9 H9A 109.0 ?
N2 C9 H9B 109.0 ?
C10 C9 H9B 109.0 ?
H9A C9 H9B 107.8 ?
C11 C10 C9 110.8(2) ?
C11 C10 H10A 109.5 ?
C9 C10 H10A 109.5 ?
C11 C10 H10B 109.5 ?
C9 C10 H10B 109.5 ?
H10A C10 H10B 108.1 ?
N4 C11 C10 176.7(3) ?

loop_
_geom_bond_atom_site_label_1
_geom_bond_atom_site_label_2
_geom_bond_site_symmetry_2
_geom_bond_distance
_geom_bond_publ_flag
Cl1 O1 . 1.403(2) yes
Cl1 O3 . 1.406(3) yes
Cl1 O4 . 1.426(2) yes
Cl1 O2 . 1.430(2) yes
N1 C5 . 1.329(4) yes
N1 C1 . 1.331(4) yes
N1 H11 . 0.84(3) no
N2 C3 . 1.340(3) yes
N2 C9 . 1.460(3) ?
N2 C6 . 1.463(3) ?
N3 C8 . 1.134(3) yes
N4 C11 . 1.134(4) yes
C1 C2 . 1.351(3) ?
C1 H1 . 0.9300 ?
C2 C3 . 1.410(3) ?
C2 H2 . 0.9300 ?
C3 C4 . 1.413(3) ?
C4 C5 . 1.343(4) ?
C4 H4 . 0.9300 ?
C5 H5 . 0.9300 ?
C6 C7 . 1.524(3) ?
C6 H6A . 0.9700 ?
C6 H6B . 0.9700 ?
C7 C8 . 1.463(4) ?
C7 H7A . 0.9700 ?
C7 H7B . 0.9700 ?
C9 C10 . 1.528(3) ?
C9 H9A . 0.9700 ?
C9 H9B . 0.9700 ?
C10 C11 . 1.462(4) ?
C10 H10A . 0.9700 ?
C10 H10B . 0.9700 ?

loop_
_geom_hbond_atom_site_label_D
_geom_hbond_atom_site_label_H
_geom_hbond_atom_site_label_A
_geom_hbond_site_symmetry_A
_geom_hbond_distance_DH
_geom_hbond_distance_HA
_geom_hbond_distance_DA
_geom_hbond_angle_DHA
N1 H11 O2 1_555 0.84(3) 2.09(3) 2.913(4) 164(3)
C1 H1 O4 4_675 0.93 2.69 3.326(4) 126
C2 H2 O1 4_675 0.93 2.66 3.579(3) 168
C5 H5 O4 1_555 0.93 2.44 3.169(4) 135
C6 H6b N4 3_677 0.97 2.65 3.487(3) 145
C7 H7a N3 1_655 0.97 2.73 3.407(4) 127
C9 H9a N4 1_455 0.97 2.65 3.163(4) 113
C10 H10a N4 1_455 0.97 2.57 3.257(4) 128

loop_
_cod_related_entry_id
_cod_related_entry_database
_cod_related_entry_code
1 ChemSpider 21131318
